data_4113121
loop_
_publ_author_name
'De-Liang Long'
'Hamera Abbas'
'Paul K\"ogerler'
'Leroy Cronin'

_publ_section_title
;
 A High-Nuclearity "Celtic-Ring" Isopolyoxotungstate, [H12W36O120]12-,
 That Captures Trace Potassium Ions
;
_journal_name_full 'Journal of the American Chemical Society'
_journal_page_first 13880
_journal_page_last 13881
_journal_paper_doi 10.1021/ja046410v
_journal_volume 126
_journal_year 2004
_chemical_formula_moiety '(C24 H64 K N4 O12 5+), (H2 K O40 W12 5-)'
_chemical_formula_sum 'C24 H66 K2 N4 O52 W12'
_chemical_formula_weight 3527.21
_chemical_name_common 'Compound DL121'
_chemical_name_systematic
;
 ?
;
_space_group_IT_number 82
_symmetry_cell_setting tetragonal
_symmetry_space_group_name_Hall 'I -4'
_symmetry_space_group_name_H-M 'I -4'
_atom_sites_solution_hydrogens geom
_atom_sites_solution_primary direct
_atom_sites_solution_secondary difmap
_audit_creation_method SHELXL-97
_cell_angle_alpha 90.00
_cell_angle_beta 90.00
_cell_angle_gamma 90.00
_cell_formula_units_Z 2
_cell_length_a 17.2213(5)
_cell_length_b 17.2213(5)
_cell_length_c 10.7164(4)
_cell_measurement_reflns_used 5994
_cell_measurement_temperature 150(2)
_cell_measurement_theta_max 26.022
_cell_measurement_theta_min 1.62
_cell_volume 3178.20(18)
_computing_cell_refinement 'POSTREF (CCP4 1994)'
_computing_data_collection 'Collect (Nonius BV, 1997-2000)'
_computing_data_reduction 'EVAL-14 (Duisenberg, Kroon-Batenburg & Schreurs 2002)'
_computing_molecular_graphics 'Ortep-3 for Windows (Farrugia, 1997)'
_computing_publication_material 'WinGX publication routines (Farrugia, 1999)'
_computing_structure_refinement 'SHELXL-97 (Sheldrick, 1997)'
_computing_structure_solution 'SHELXS-97 (Sheldrick, 1997)'
_diffrn_ambient_temperature 150(2)
_diffrn_measured_fraction_theta_full 0.995
_diffrn_measured_fraction_theta_max 0.995
_diffrn_measurement_device_type 'Nonius Kappa CCD'
_diffrn_measurement_method \w
_diffrn_radiation_monochromator graphite
_diffrn_radiation_source 'fine-focus sealed tube'
_diffrn_radiation_type MoK\a
_diffrn_radiation_wavelength 0.71073
_diffrn_reflns_av_R_equivalents 0.0416
_diffrn_reflns_av_sigmaI/netI 0.0400
_diffrn_reflns_limit_h_max 21
_diffrn_reflns_limit_h_min 0
_diffrn_reflns_limit_k_max 21
_diffrn_reflns_limit_k_min 0
_diffrn_reflns_limit_l_max 13
_diffrn_reflns_limit_l_min -13
_diffrn_reflns_number 8531
_diffrn_reflns_theta_full 25.97
_diffrn_reflns_theta_max 25.97
_diffrn_reflns_theta_min 2.24
_diffrn_standards_decay_% none
_exptl_absorpt_coefficient_mu 21.861
_exptl_absorpt_correction_T_max 0.3538
_exptl_absorpt_correction_T_min 0.1498
_exptl_absorpt_correction_type empirical
_exptl_absorpt_process_details SADABS
_exptl_crystal_colour colourless
_exptl_crystal_density_diffrn 3.686
_exptl_crystal_density_meas ?
_exptl_crystal_description block
_exptl_crystal_F_000 3160
_exptl_crystal_size_max 0.14
_exptl_crystal_size_mid 0.14
_exptl_crystal_size_min 0.06
_refine_diff_density_max 1.00
_refine_diff_density_min -0.61
_refine_diff_density_rms 0.15
_refine_ls_abs_structure_details 'Flack H D (1983), Acta Cryst. A39, 876-881'
_refine_ls_abs_structure_Flack 0.329(13)
_refine_ls_extinction_coef 0.000143(12)
_refine_ls_extinction_expression Fc^*^=kFc[1+0.001xFc^2^\l^3^/sin(2\q)]^-1/4^
_refine_ls_extinction_method SHELXL
_refine_ls_goodness_of_fit_ref 1.061
_refine_ls_hydrogen_treatment mixed
_refine_ls_matrix_type full
_refine_ls_number_parameters 215
_refine_ls_number_reflns 3038
_refine_ls_number_restraints 0
_refine_ls_restrained_S_all 1.061
_refine_ls_R_factor_all 0.0252
_refine_ls_R_factor_gt 0.0222
_refine_ls_shift/su_max 0.001
_refine_ls_shift/su_mean 0.000
_refine_ls_structure_factor_coef Fsqd
_refine_ls_weighting_details 'calc w=1/[\s^2^(Fo^2^)+(0.0045P)^2^+9.8477P] where P=(Fo^2^+2Fc^2^)/3'
_refine_ls_weighting_scheme calc
_refine_ls_wR_factor_gt 0.0425
_refine_ls_wR_factor_ref 0.0432
_reflns_number_gt 2891
_reflns_number_total 3038
_reflns_threshold_expression >2sigma(I)
_cod_data_source_file ja046410vsi20040830_042612.cif
_cod_data_source_block DL121
_cod_depositor_comments
;
The following automatic conversions were performed:

'_exptl_crystal_density_meas' value 'none' was changed to '?' - the
value is perceived as not measured.

Automatic conversion script
Id: cif_fix_values 3008 2015-01-20 13:52:24Z robertas 
;
_cod_original_cell_volume 3178.2(2)
_cod_database_code 4113121

loop_
_symmetry_equiv_pos_as_xyz
'x, y, z'
'-x, -y, z'
'y, -x, -z'
'-y, x, -z'
'x+1/2, y+1/2, z+1/2'
'-x+1/2, -y+1/2, z+1/2'
'y+1/2, -x+1/2, -z+1/2'
'-y+1/2, x+1/2, -z+1/2'

loop_
_atom_site_label
_atom_site_type_symbol
_atom_site_fract_x
_atom_site_fract_y
_atom_site_fract_z
_atom_site_U_iso_or_equiv
_atom_site_adp_type
_atom_site_occupancy
_atom_site_symmetry_multiplicity
_atom_site_calc_flag
_atom_site_refinement_flags
W1 W 0.128633(18) 0.065012(18) 0.76986(4) 0.01923(9) Uani 1 1 d .
W2 W 0.079620(18) -0.119360(18) 0.77170(4) 0.01892(9) Uani 1 1 d .
W3 W 0.196256(17) -0.052673(18) 0.98634(3) 0.01942(8) Uani 1 1 d .
K1 K 0.0000 0.0000 0.5000 0.0298(8) Uani 1 4 d S
K2 K 0.5000 1.0000 0.7500 0.0234(8) Uani 1 4 d S
O1 O 0.1784(3) 0.1187(3) 0.6598(6) 0.0236(14) Uani 1 1 d .
O2 O 0.1145(3) 0.1437(3) 0.8963(6) 0.0188(13) Uani 1 1 d .
O3 O 0.2187(3) 0.0260(3) 0.8580(6) 0.0214(14) Uani 1 1 d .
O4 O 0.0836(3) -0.0211(3) 0.9046(6) 0.0215(13) Uani 1 1 d .
H4 H 0.0380 -0.0088 0.9589 0.026 Uiso 0.50 1 calc PR
O5 O 0.1199(3) -0.0303(3) 0.6784(6) 0.0224(14) Uani 1 1 d .
O6 O 0.0230(3) 0.0872(3) 0.7247(6) 0.0202(12) Uani 1 1 d .
O7 O 0.0981(3) -0.1876(4) 0.6600(6) 0.0242(14) Uani 1 1 d .
O8 O 0.1793(3) -0.1267(3) 0.8572(6) 0.0229(14) Uani 1 1 d .
O9 O 0.0330(3) -0.1808(3) 0.8962(6) 0.0202(13) Uani 1 1 d .
O10 O 0.2917(3) -0.0709(3) 1.0191(6) 0.0238(14) Uani 1 1 d .
O11 O 0.6353(4) 0.9213(4) 0.8242(6) 0.0287(15) Uani 1 1 d .
H11 H 0.6751 0.9481 0.8679 0.034 Uiso 1 1 calc R
O12 O 0.4589(4) 0.9150(3) 0.9702(7) 0.0393(18) Uani 1 1 d .
H12 H 0.4541 0.9492 1.0393 0.047 Uiso 1 1 calc R
O13 O 0.6555(6) 0.9167(5) 1.1634(8) 0.065(3) Uani 1 1 d .
H13 H 0.6101 0.9296 1.1832 0.098 Uiso 1 1 calc R
N N 0.5859(3) 0.8159(3) 1.0002(9) 0.0235(14) Uani 1 1 d .
H0 H 0.5836 0.8699 0.9990 0.028 Uiso 1 1 calc R
C1 C 0.6489(5) 0.7941(5) 0.9131(9) 0.031(2) Uani 1 1 d .
H1A H 0.6450 0.7381 0.8931 0.037 Uiso 1 1 calc R
H1B H 0.6998 0.8033 0.9534 0.037 Uiso 1 1 calc R
C2 C 0.6438(6) 0.8404(5) 0.7955(10) 0.035(2) Uani 1 1 d .
H2A H 0.6914 0.8325 0.7452 0.042 Uiso 1 1 calc R
H2B H 0.5988 0.8227 0.7456 0.042 Uiso 1 1 calc R
C3 C 0.5070(4) 0.7878(5) 0.9550(8) 0.025(2) Uani 1 1 d .
H3A H 0.5053 0.7896 0.8627 0.029 Uiso 1 1 calc R
H3B H 0.4991 0.7333 0.9814 0.029 Uiso 1 1 calc R
C4 C 0.4435(4) 0.8378(5) 1.0077(11) 0.031(2) Uani 1 1 d .
H4A H 0.3924 0.8207 0.9754 0.037 Uiso 1 1 calc R
H4B H 0.4428 0.8340 1.0998 0.037 Uiso 1 1 calc R
C5 C 0.6002(6) 0.7937(6) 1.1322(9) 0.033(2) Uani 1 1 d .
H5A H 0.6113 0.7374 1.1362 0.040 Uiso 1 1 calc R
H5B H 0.5526 0.8036 1.1814 0.040 Uiso 1 1 calc R
C6 C 0.6669(7) 0.8374(7) 1.1903(13) 0.059(4) Uani 1 1 d .
H6A H 0.6678 0.8290 1.2817 0.071 Uiso 1 1 calc R
H6B H 0.7169 0.8194 1.1551 0.071 Uiso 1 1 calc R

loop_
_atom_site_aniso_label
_atom_site_aniso_U_11
_atom_site_aniso_U_22
_atom_site_aniso_U_33
_atom_site_aniso_U_23
_atom_site_aniso_U_13
_atom_site_aniso_U_12
W1 0.01888(16) 0.01913(16) 0.0197(2) 0.00053(15) 0.00196(15) -0.00047(12)
W2 0.01926(16) 0.01865(16) 0.0189(2) -0.00144(15) 0.00109(15) 0.00039(12)
W3 0.01681(17) 0.02169(17) 0.01975(16) 0.00039(17) 0.00118(15) 0.00148(14)
K1 0.0317(12) 0.0317(12) 0.026(2) 0.000 0.000 0.000
K2 0.0241(10) 0.0241(10) 0.022(2) 0.000 0.000 0.000
O1 0.024(3) 0.021(3) 0.025(4) 0.002(3) -0.002(3) 0.002(3)
O2 0.015(3) 0.020(3) 0.021(3) -0.007(3) 0.002(3) -0.003(2)
O3 0.017(3) 0.023(3) 0.024(4) 0.000(3) 0.003(3) -0.002(2)
O4 0.021(3) 0.020(3) 0.023(3) 0.001(3) -0.003(3) -0.004(2)
O5 0.026(3) 0.021(3) 0.021(3) 0.000(2) 0.001(3) -0.003(3)
O6 0.024(3) 0.021(3) 0.016(3) -0.003(3) 0.002(3) -0.001(2)
O7 0.022(3) 0.023(3) 0.027(4) -0.010(3) -0.003(3) 0.001(2)
O8 0.020(3) 0.020(3) 0.029(4) -0.003(3) 0.004(3) 0.004(2)
O9 0.023(3) 0.015(3) 0.023(3) 0.006(3) 0.002(3) -0.001(2)
O10 0.020(3) 0.026(3) 0.026(4) -0.004(3) -0.001(3) 0.004(2)
O11 0.031(3) 0.028(3) 0.028(4) 0.002(3) -0.004(3) -0.008(3)
O12 0.050(4) 0.029(3) 0.039(5) 0.007(3) 0.006(3) 0.010(3)
O13 0.095(7) 0.067(6) 0.034(5) -0.002(4) -0.010(5) -0.034(5)
N 0.027(3) 0.015(3) 0.028(4) -0.007(4) -0.004(4) -0.001(3)
C1 0.026(5) 0.029(5) 0.037(6) -0.001(4) 0.004(4) -0.005(4)
C2 0.036(5) 0.036(5) 0.032(6) -0.005(5) -0.004(5) -0.009(4)
C3 0.024(4) 0.030(5) 0.019(5) -0.001(4) -0.001(4) -0.009(4)
C4 0.033(5) 0.032(5) 0.028(5) 0.011(5) -0.005(5) 0.000(4)
C5 0.042(6) 0.032(5) 0.025(5) 0.008(4) -0.004(5) -0.010(4)
C6 0.063(8) 0.070(9) 0.044(8) 0.014(6) -0.019(6) -0.029(7)

loop_
_atom_type_symbol
_atom_type_description
_atom_type_scat_dispersion_real
_atom_type_scat_dispersion_imag
_atom_type_scat_source
W W -0.8490 6.8722 'International Tables Vol C Tables 4.2.6.8 and 6.1.1.4'
K K 0.2009 0.2494 'International Tables Vol C Tables 4.2.6.8 and 6.1.1.4'
O O 0.0106 0.0060 'International Tables Vol C Tables 4.2.6.8 and 6.1.1.4'
N N 0.0061 0.0033 'International Tables Vol C Tables 4.2.6.8 and 6.1.1.4'
C C 0.0033 0.0016 'International Tables Vol C Tables 4.2.6.8 and 6.1.1.4'
H H 0.0000 0.0000 'International Tables Vol C Tables 4.2.6.8 and 6.1.1.4'

loop_
_geom_angle_atom_site_label_1
_geom_angle_atom_site_label_2
_geom_angle_atom_site_label_3
_geom_angle
_geom_angle_site_symmetry_1
_geom_angle_site_symmetry_3
O1 W1 O5 98.5(3) . .
O1 W1 O6 101.1(3) . .
O5 W1 O6 88.2(2) . .
O1 W1 O2 99.6(3) . .
O5 W1 O2 161.7(2) . .
O6 W1 O2 85.3(2) . .
O1 W1 O3 97.0(3) . .
O5 W1 O3 90.9(2) . .
O6 W1 O3 161.9(2) . .
O2 W1 O3 90.1(2) . .
O1 W1 O4 168.4(2) . .
O5 W1 O4 74.5(2) . .
O6 W1 O4 88.0(2) . .
O2 W1 O4 88.2(2) . .
O3 W1 O4 74.3(2) . .
O1 W1 K1 85.8(2) . .
O5 W1 K1 46.79(17) . .
O6 W1 K1 46.92(17) . .
O2 W1 K1 131.71(17) . .
O3 W1 K1 137.22(17) . .
O4 W1 K1 95.42(15) . .
O7 W2 O9 100.9(3) . .
O7 W2 O6 100.7(3) . 2
O9 W2 O6 87.4(2) . 2
O7 W2 O8 96.9(3) . .
O9 W2 O8 90.4(2) . .
O6 W2 O8 162.3(2) 2 .
O7 W2 O5 96.6(3) . .
O9 W2 O5 162.4(2) . .
O6 W2 O5 88.1(2) 2 .
O8 W2 O5 88.8(3) . .
O7 W2 O4 166.3(3) . .
O9 W2 O4 89.2(2) . .
O6 W2 O4 88.7(2) 2 .
O8 W2 O4 73.7(2) . .
O5 W2 O4 73.6(2) . .
O7 W2 K1 84.4(2) . .
O9 W2 K1 133.59(17) . .
O6 W2 K1 46.69(17) 2 .
O8 W2 K1 135.19(18) . .
O5 W2 K1 46.88(17) . .
O4 W2 K1 95.18(15) . .
O10 W3 O2 102.8(3) . 3_557
O10 W3 O8 100.0(3) . .
O2 W3 O8 91.9(2) 3_557 .
O10 W3 O9 97.9(3) . 4_557
O2 W3 O9 86.0(2) 3_557 4_557
O8 W3 O9 162.0(2) . 4_557
O10 W3 O3 94.7(3) . .
O2 W3 O3 162.1(2) 3_557 .
O8 W3 O3 89.1(3) . .
O9 W3 O3 87.6(2) 4_557 .
O10 W3 O4 167.5(3) . .
O2 W3 O4 89.0(2) 3_557 .
O8 W3 O4 74.9(2) . .
O9 W3 O4 87.1(2) 4_557 .
O3 W3 O4 74.0(2) . .
O5 K1 O5 116.50(13) . 3_556
O5 K1 O5 116.50(13) . 4_556
O5 K1 O5 96.2(2) 3_556 4_556
O5 K1 O5 96.2(2) . 2
O5 K1 O5 116.50(13) 3_556 2
O5 K1 O5 116.50(13) 4_556 2
O5 K1 O6 164.73(15) . 4_556
O5 K1 O6 56.14(16) 3_556 4_556
O5 K1 O6 55.56(17) 4_556 4_556
O5 K1 O6 99.09(17) 2 4_556
O5 K1 O6 55.56(17) . .
O5 K1 O6 164.73(15) 3_556 .
O5 K1 O6 99.09(17) 4_556 .
O5 K1 O6 56.14(16) 2 .
O6 K1 O6 134.93(13) 4_556 .
O5 K1 O6 99.09(17) . 3_556
O5 K1 O6 55.56(17) 3_556 3_556
O5 K1 O6 56.14(16) 4_556 3_556
O5 K1 O6 164.73(15) 2 3_556
O6 K1 O6 65.6(2) 4_556 3_556
O6 K1 O6 134.93(13) . 3_556
O5 K1 O6 56.14(16) . 2
O5 K1 O6 99.09(17) 3_556 2
O5 K1 O6 164.73(15) 4_556 2
O5 K1 O6 55.56(17) 2 2
O6 K1 O6 134.93(13) 4_556 2
O6 K1 O6 65.6(2) . 2
O6 K1 O6 134.93(13) 3_556 2
O5 K1 W1 29.22(11) . .
O5 K1 W1 145.56(11) 3_556 .
O5 K1 W1 100.90(12) 4_556 .
O5 K1 W1 81.90(12) 2 .
O6 K1 W1 154.40(10) 4_556 .
O6 K1 W1 29.32(10) . .
O6 K1 W1 111.94(10) 3_556 .
O6 K1 W1 66.21(10) 2 .
O5 K1 W1 145.56(11) . 4_556
O5 K1 W1 81.90(12) 3_556 4_556
O5 K1 W1 29.22(11) 4_556 4_556
O5 K1 W1 100.90(12) 2 4_556
O6 K1 W1 29.32(10) 4_556 4_556
O6 K1 W1 111.94(10) . 4_556
O6 K1 W1 66.21(10) 3_556 4_556
O6 K1 W1 154.40(10) 2 4_556
W1 K1 W1 125.157(7) . 4_556
O5 K1 W1 100.90(12) . 3_556
O5 K1 W1 29.22(11) 3_556 3_556
O5 K1 W1 81.90(12) 4_556 3_556
O5 K1 W1 145.56(11) 2 3_556
O6 K1 W1 66.21(10) 4_556 3_556
O6 K1 W1 154.40(10) . 3_556
O6 K1 W1 29.32(10) 3_556 3_556
O6 K1 W1 111.94(10) 2 3_556
W1 K1 W1 125.157(7) . 3_556
W1 K1 W1 81.277(11) 4_556 3_556
O5 K1 W1 81.90(12) . 2
O5 K1 W1 100.90(12) 3_556 2
O5 K1 W1 145.56(11) 4_556 2
O5 K1 W1 29.22(11) 2 2
O6 K1 W1 111.94(10) 4_556 2
O6 K1 W1 66.21(10) . 2
O6 K1 W1 154.40(10) 3_556 2
O6 K1 W1 29.32(10) 2 2
W1 K1 W1 81.277(11) . 2
W1 K1 W1 125.157(7) 4_556 2
W1 K1 W1 125.157(7) 3_556 2
O11 K2 O11 94.59(8) 8_656 2_675
O11 K2 O11 94.59(8) 8_656 .
O11 K2 O11 147.1(3) 2_675 .
O11 K2 O11 147.1(3) 8_656 7_466
O11 K2 O11 94.59(8) 2_675 7_466
O11 K2 O11 94.59(8) . 7_466
O11 K2 O12 71.94(19) 8_656 2_675
O11 K2 O12 74.08(18) 2_675 2_675
O11 K2 O12 78.97(18) . 2_675
O11 K2 O12 140.9(2) 7_466 2_675
O11 K2 O12 78.97(18) 8_656 7_466
O11 K2 O12 71.94(19) 2_675 7_466
O11 K2 O12 140.9(2) . 7_466
O11 K2 O12 74.08(18) 7_466 7_466
O12 K2 O12 132.68(17) 2_675 7_466
O11 K2 O12 140.9(2) 8_656 .
O11 K2 O12 78.97(18) 2_675 .
O11 K2 O12 74.08(18) . .
O11 K2 O12 71.94(19) 7_466 .
O12 K2 O12 69.2(3) 2_675 .
O12 K2 O12 132.68(18) 7_466 .
O11 K2 O12 74.08(18) 8_656 8_656
O11 K2 O12 140.86(19) 2_675 8_656
O11 K2 O12 71.94(19) . 8_656
O11 K2 O12 78.97(18) 7_466 8_656
O12 K2 O12 132.68(18) 2_675 8_656
O12 K2 O12 69.2(3) 7_466 8_656
O12 K2 O12 132.68(17) . 8_656
W3 O2 W1 151.4(3) 4_557 .
W1 O3 W3 115.0(3) . .
W3 O4 W1 96.7(2) . .
W3 O4 W2 95.5(2) . .
W1 O4 W2 96.0(2) . .
W1 O5 W2 115.9(3) . .
W1 O5 K1 104.0(2) . .
W2 O5 K1 103.2(2) . .
W2 O6 W1 149.7(4) 2 .
W2 O6 K1 104.2(2) 2 .
W1 O6 K1 103.8(2) . .
W3 O8 W2 115.7(3) . .
W2 O9 W3 148.6(3) . 3_557
C2 O11 K2 119.5(5) . .
C4 O12 K2 139.5(6) . .
C1 N C5 114.4(7) . .
C1 N C3 111.9(7) . .
C5 N C3 111.7(7) . .
N C1 C2 110.7(8) . .
O11 C2 C1 110.1(8) . .
C4 C3 N 110.4(7) . .
O12 C4 C3 107.2(7) . .
N C5 C6 113.1(8) . .
O13 C6 C5 107.1(10) . .

loop_
_geom_bond_atom_site_label_1
_geom_bond_atom_site_label_2
_geom_bond_distance
_geom_bond_site_symmetry_2
W1 O1 1.726(6) .
W1 O5 1.917(6) .
W1 O6 1.921(5) .
W1 O2 1.932(5) .
W1 O3 1.936(6) .
W1 O4 2.210(6) .
W1 K1 3.8110(4) .
W2 O7 1.706(6) .
W2 O9 1.882(6) .
W2 O6 1.919(5) 2
W2 O8 1.950(6) .
W2 O5 1.958(6) .
W2 O4 2.212(6) .
W2 K1 3.8187(4) .
W3 O10 1.710(5) .
W3 O2 1.880(5) 3_557
W3 O8 1.904(6) .
W3 O9 1.958(6) 4_557
W3 O3 1.969(6) .
W3 O4 2.197(5) .
K1 O5 2.863(6) .
K1 O5 2.863(6) 3_556
K1 O5 2.863(6) 4_556
K1 O5 2.863(6) 2
K1 O6 2.866(6) 4_556
K1 O6 2.866(6) .
K1 O6 2.866(6) 3_556
K1 O6 2.866(6) 2
K1 W1 3.8110(4) 4_556
K1 W1 3.8110(4) 3_556
K1 W1 3.8110(4) 2
K2 O11 2.810(6) 8_656
K2 O11 2.810(6) 2_675
K2 O11 2.810(6) .
K2 O11 2.810(6) 7_466
K2 O12 2.866(7) 2_675
K2 O12 2.866(7) 7_466
K2 O12 2.866(7) .
K2 O12 2.866(7) 8_656
O2 W3 1.880(5) 4_557
O6 W2 1.919(5) 2
O9 W3 1.958(6) 3_557
O11 C2 1.434(11) .
O12 C4 1.413(9) .
O13 C6 1.409(14) .
N C1 1.481(11) .
N C5 1.486(13) .
N C3 1.520(9) .
C1 C2 1.494(14) .
C3 C4 1.502(12) .
C5 C6 1.508(14) .
